data_4110404
loop_
_publ_author_name
'Adam M. Johns'
'Masaru Utsunomiya'
'Christopher D. Incarvito'
'John F. Hartwig'

_publ_contact_author
;
     Prof. John F. Hartwig
     Department of Chemistry
     Yale University
     225 Prospect St
     PO Box 208107
     New Haven, CT 06520-8107
     USA
;
_publ_contact_author_email john.hartwig@yale.edu
_publ_contact_author_fax '+203 432 6144'
_publ_contact_author_phone '+203 432 3917'
_publ_section_title
;
 A Highly Active Palladium Catalyst for Intermolecular Hydroamination.
 Factors that Control Reactivity and Additions of Functionalized Anilines
 to Dienes and Vinylarenes
;
_journal_name_full 'Journal of the American Chemical Society'
_journal_page_first 1828
_journal_page_last 1839
_journal_paper_doi 10.1021/ja056003z
_journal_volume 128
_journal_year 2006
_chemical_formula_sum 'C46 H39 Br O P2 Pd'
_chemical_formula_weight 856.02
_chemical_name_systematic
; 
 ? 
;
_space_group_IT_number 14
_symmetry_cell_setting monoclinic
_symmetry_space_group_name_Hall '-P 2ybc'
_symmetry_space_group_name_H-M 'P 1 21/c 1'
_atom_sites_solution_hydrogens geom
_atom_sites_solution_primary direct
_atom_sites_solution_secondary difmap
_audit_creation_method SHELXL-97
_cell_angle_alpha 90.00
_cell_angle_beta 94.23(3)
_cell_angle_gamma 90.00
_cell_formula_units_Z 4
_cell_length_a 17.295(4)
_cell_length_b 10.086(2)
_cell_length_c 21.398(4)
_cell_measurement_temperature 173(2)
_cell_volume 3722.4(13)
_computing_cell_refinement Denzo
_computing_data_collection 'Nonius Collect'
_computing_data_reduction Denzo
_computing_molecular_graphics XP
_computing_publication_material XCIF
_computing_structure_refinement 'SHELXL-97 (Sheldrick, 1997)'
_computing_structure_solution 'SHELXS-97 (Sheldrick, 1990)'
_diffrn_ambient_temperature 173(2)
_diffrn_measured_fraction_theta_full 0.993
_diffrn_measured_fraction_theta_max 0.993
_diffrn_measurement_device_type 'Nonius KappaCCD'
_diffrn_measurement_method '\w scans'
_diffrn_radiation_monochromator graphite
_diffrn_radiation_source 'fine-focus sealed tube'
_diffrn_radiation_type MoK\a
_diffrn_radiation_wavelength 0.71073
_diffrn_reflns_av_R_equivalents 0.0806
_diffrn_reflns_av_sigmaI/netI 0.1251
_diffrn_reflns_limit_h_max 23
_diffrn_reflns_limit_h_min -22
_diffrn_reflns_limit_k_max 13
_diffrn_reflns_limit_k_min -12
_diffrn_reflns_limit_l_max 28
_diffrn_reflns_limit_l_min -28
_diffrn_reflns_number 16406
_diffrn_reflns_theta_full 28.33
_diffrn_reflns_theta_max 28.33
_diffrn_reflns_theta_min 2.17
_exptl_absorpt_coefficient_mu 1.694
_exptl_absorpt_correction_T_max 0.8764
_exptl_absorpt_correction_T_min 0.7852
_exptl_absorpt_correction_type none
_exptl_crystal_colour red-orange
_exptl_crystal_density_diffrn 1.527
_exptl_crystal_description plate
_exptl_crystal_F_000 1736
_exptl_crystal_size_max 0.15
_exptl_crystal_size_mid 0.08
_exptl_crystal_size_min 0.08
_refine_diff_density_max 0.600
_refine_diff_density_min -1.022
_refine_diff_density_rms 0.116
_refine_ls_extinction_method none
_refine_ls_goodness_of_fit_ref 1.001
_refine_ls_hydrogen_treatment mixed
_refine_ls_matrix_type full
_refine_ls_number_parameters 472
_refine_ls_number_reflns 9232
_refine_ls_number_restraints 0
_refine_ls_restrained_S_all 1.001
_refine_ls_R_factor_all 0.1239
_refine_ls_R_factor_gt 0.0525
_refine_ls_shift/su_max 0.036
_refine_ls_shift/su_mean 0.003
_refine_ls_structure_factor_coef Fsqd
_refine_ls_weighting_details 'calc w=1/[\s^2^(Fo^2^)+(0.0300P)^2^+0.0000P] where P=(Fo^2^+2Fc^2^)/3'
_refine_ls_weighting_scheme calc
_refine_ls_wR_factor_gt 0.0789
_refine_ls_wR_factor_ref 0.0950
_reflns_number_gt 5359
_reflns_number_total 9232
_reflns_threshold_expression >2sigma(I)
_cod_data_source_file ja056003zsi20050831_105118.cif
_cod_data_source_block aj03
_cod_database_code 4110404

loop_
_symmetry_equiv_pos_as_xyz
'x, y, z'
'-x, y+1/2, -z+1/2'
'-x, -y, -z'
'x, -y-1/2, z-1/2'

loop_
_atom_site_label
_atom_site_type_symbol
_atom_site_fract_x
_atom_site_fract_y
_atom_site_fract_z
_atom_site_U_iso_or_equiv
_atom_site_adp_type
_atom_site_occupancy
_atom_site_symmetry_multiplicity
_atom_site_calc_flag
_atom_site_refinement_flags
Pd1 Pd 0.275929(17) 0.63496(3) 0.084479(13) 0.02478(9) Uani 1 1 d .
Br1 Br 0.30252(3) 0.48876(4) 0.191523(17) 0.03537(12) Uani 1 1 d .
P1 P 0.37038(6) 0.78780(10) 0.06854(4) 0.0237(2) Uani 1 1 d .
P2 P 0.16948(6) 0.76186(10) 0.11459(4) 0.0230(2) Uani 1 1 d .
O1 O 0.23303(13) 0.9164(2) 0.01614(10) 0.0232(6) Uani 1 1 d .
C1 C 0.4708(2) 0.7301(4) 0.07699(15) 0.0242(9) Uani 1 1 d .
C2 C 0.4897(2) 0.6093(4) 0.10465(16) 0.0289(9) Uani 1 1 d .
H2A H 0.4498 0.5503 0.1151 0.035 Uiso 1 1 calc R
C3 C 0.5673(2) 0.5738(4) 0.11719(17) 0.0331(10) Uani 1 1 d .
H3A H 0.5802 0.4906 0.1361 0.040 Uiso 1 1 calc R
C4 C 0.6250(2) 0.6588(4) 0.10229(16) 0.0326(10) Uani 1 1 d .
H4A H 0.6777 0.6345 0.1109 0.039 Uiso 1 1 calc R
C5 C 0.6067(2) 0.7796(4) 0.07485(17) 0.0336(10) Uani 1 1 d .
H5A H 0.6468 0.8382 0.0645 0.040 Uiso 1 1 calc R
C6 C 0.5304(2) 0.8153(4) 0.06253(17) 0.0325(10) Uani 1 1 d .
H6A H 0.5182 0.8990 0.0439 0.039 Uiso 1 1 calc R
C7 C 0.3839(2) 0.9355(4) 0.11771(16) 0.0246(9) Uani 1 1 d .
C8 C 0.3660(2) 1.0618(4) 0.0988(2) 0.0414(11) Uani 1 1 d .
H8A H 0.3413 1.0767 0.0582 0.050 Uiso 1 1 calc R
C9 C 0.3836(3) 1.1683(5) 0.1380(2) 0.0511(13) Uani 1 1 d .
H9A H 0.3697 1.2553 0.1243 0.061 Uiso 1 1 calc R
C10 C 0.4203(3) 1.1506(5) 0.1957(2) 0.0506(13) Uani 1 1 d .
H10A H 0.4325 1.2246 0.2220 0.061 Uiso 1 1 calc R
C11 C 0.4395(3) 1.0239(5) 0.2155(2) 0.0567(14) Uani 1 1 d .
H11A H 0.4660 1.0101 0.2555 0.068 Uiso 1 1 calc R
C12 C 0.4200(3) 0.9171(5) 0.17691(18) 0.0469(12) Uani 1 1 d .
H12A H 0.4317 0.8298 0.1913 0.056 Uiso 1 1 calc R
C13 C 0.3558(2) 0.8461(4) -0.01216(15) 0.0232(9) Uani 1 1 d .
C14 C 0.4060(2) 0.8227(4) -0.05939(17) 0.0314(10) Uani 1 1 d .
H14A H 0.4559 0.7859 -0.0490 0.038 Uiso 1 1 calc R
C15 C 0.3831(2) 0.8531(4) -0.12151(17) 0.0340(10) Uani 1 1 d .
H15A H 0.4180 0.8384 -0.1530 0.041 Uiso 1 1 calc R
C16 C 0.3107(2) 0.9041(4) -0.13790(17) 0.0329(10) Uani 1 1 d .
H16A H 0.2962 0.9233 -0.1806 0.039 Uiso 1 1 calc R
C17 C 0.2580(2) 0.9281(4) -0.09262(16) 0.0264(9) Uani 1 1 d .
C18 C 0.2834(2) 0.8980(4) -0.03108(15) 0.0246(9) Uani 1 1 d .
C19 C 0.1778(2) 0.9881(4) -0.10548(16) 0.0293(9) Uani 1 1 d .
C20 C 0.1814(2) 1.1386(4) -0.08899(19) 0.0396(11) Uani 1 1 d .
H20A H 0.2009 1.1496 -0.0451 0.059 Uiso 1 1 calc R
H20B H 0.1294 1.1771 -0.0953 0.059 Uiso 1 1 calc R
H20C H 0.2163 1.1836 -0.1162 0.059 Uiso 1 1 calc R
C21 C 0.1470(2) 0.9730(5) -0.17394(16) 0.0429(12) Uani 1 1 d .
H21A H 0.1446 0.8788 -0.1850 0.064 Uiso 1 1 calc R
H21B H 0.1816 1.0191 -0.2010 0.064 Uiso 1 1 calc R
H21C H 0.0949 1.0116 -0.1797 0.064 Uiso 1 1 calc R
C22 C 0.1243(2) 0.9209(4) -0.06093(16) 0.0246(9) Uani 1 1 d .
C23 C 0.0468(2) 0.8928(4) -0.07482(17) 0.0293(9) Uani 1 1 d .
H23A H 0.0230 0.9146 -0.1149 0.035 Uiso 1 1 calc R
C24 C 0.0039(2) 0.8333(4) -0.03088(18) 0.0320(10) Uani 1 1 d .
H24A H -0.0498 0.8177 -0.0408 0.038 Uiso 1 1 calc R
C25 C 0.0369(2) 0.7957(4) 0.02725(16) 0.0276(9) Uani 1 1 d .
H25A H 0.0064 0.7519 0.0561 0.033 Uiso 1 1 calc R
C26 C 0.1148(2) 0.8219(3) 0.04347(15) 0.0216(8) Uani 1 1 d .
C27 C 0.1558(2) 0.8874(3) -0.00122(16) 0.0226(8) Uani 1 1 d .
C28 C 0.0940(2) 0.6770(4) 0.15523(15) 0.0240(9) Uani 1 1 d .
C29 C 0.0946(2) 0.5403(4) 0.16011(15) 0.0278(9) Uani 1 1 d .
H29A H 0.1365 0.4909 0.1456 0.033 Uiso 1 1 calc R
C30 C 0.0338(2) 0.4749(4) 0.18622(16) 0.0322(10) Uani 1 1 d .
H30A H 0.0339 0.3809 0.1885 0.039 Uiso 1 1 calc R
C31 C -0.0266(2) 0.5458(4) 0.20886(16) 0.0328(10) Uani 1 1 d .
H31A H -0.0679 0.5008 0.2268 0.039 Uiso 1 1 calc R
C32 C -0.0265(2) 0.6814(4) 0.20522(16) 0.0308(10) Uani 1 1 d .
H32A H -0.0678 0.7306 0.2209 0.037 Uiso 1 1 calc R
C33 C 0.0331(2) 0.7470(4) 0.17901(15) 0.0293(9) Uani 1 1 d .
H33A H 0.0327 0.8411 0.1771 0.035 Uiso 1 1 calc R
C34 C 0.1880(2) 0.9080(4) 0.16297(16) 0.0252(9) Uani 1 1 d .
C35 C 0.2279(2) 0.8896(4) 0.22153(18) 0.0385(11) Uani 1 1 d .
H35A H 0.2422 0.8027 0.2350 0.046 Uiso 1 1 calc R
C36 C 0.2464(3) 0.9959(5) 0.25978(19) 0.0493(13) Uani 1 1 d .
H36A H 0.2728 0.9816 0.2997 0.059 Uiso 1 1 calc R
C37 C 0.2275(3) 1.1217(5) 0.2412(2) 0.0451(12) Uani 1 1 d .
H37A H 0.2417 1.1950 0.2675 0.054 Uiso 1 1 calc R
C38 C 0.1877(3) 1.1413(5) 0.1840(2) 0.0462(12) Uani 1 1 d .
H38A H 0.1737 1.2288 0.1712 0.055 Uiso 1 1 calc R
C39 C 0.1676(2) 1.0354(4) 0.14469(18) 0.0327(10) Uani 1 1 d .
H39A H 0.1398 1.0504 0.1053 0.039 Uiso 1 1 calc R
C40 C 0.3360(2) 0.5088(4) 0.02705(18) 0.0286(9) Uani 1 1 d .
H40A H 0.374(2) 0.540(4) 0.0024(17) 0.038(12) Uiso 1 1 d .
H40B H 0.353(2) 0.432(3) 0.0562(15) 0.026(10) Uiso 1 1 d .
C41 C 0.2586(2) 0.5030(4) -0.00225(16) 0.0275(9) Uani 1 1 d .
C42 C 0.1999(2) 0.4430(4) 0.03004(19) 0.0327(10) Uani 1 1 d .
H42A H 0.212(2) 0.388(3) 0.0659(15) 0.023(10) Uiso 1 1 d .
C43 C 0.1225(3) 0.4498(4) 0.00652(19) 0.0390(11) Uani 1 1 d .
H43A H 0.0832 0.4099 0.0290 0.047 Uiso 1 1 calc R
C44 C 0.1030(3) 0.5136(4) -0.04884(19) 0.0414(11) Uani 1 1 d .
H44A H 0.0505 0.5160 -0.0653 0.050 Uiso 1 1 calc R
C45 C 0.1602(3) 0.5752(4) -0.08109(18) 0.0376(11) Uani 1 1 d .
H45A H 0.1463 0.6198 -0.1194 0.045 Uiso 1 1 calc R
C46 C 0.2361(2) 0.5721(4) -0.05837(17) 0.0326(10) Uani 1 1 d .
H46A H 0.2742 0.6168 -0.0804 0.039 Uiso 1 1 calc R

loop_
_atom_site_aniso_label
_atom_site_aniso_U_11
_atom_site_aniso_U_22
_atom_site_aniso_U_33
_atom_site_aniso_U_23
_atom_site_aniso_U_13
_atom_site_aniso_U_12
Pd1 0.02424(17) 0.02642(17) 0.02408(16) 0.00082(14) 0.00449(12) 0.00183(15)
Br1 0.0444(3) 0.0386(3) 0.0232(2) 0.00484(18) 0.00334(18) 0.0096(2)
P1 0.0199(5) 0.0290(6) 0.0217(5) 0.0013(4) -0.0010(4) 0.0012(5)
P2 0.0212(6) 0.0270(6) 0.0212(5) 0.0014(4) 0.0030(4) 0.0008(5)
O1 0.0180(14) 0.0330(15) 0.0186(13) 0.0017(11) 0.0011(11) 0.0004(12)
C1 0.023(2) 0.032(2) 0.0177(18) -0.0036(17) -0.0009(16) 0.0018(18)
C2 0.032(2) 0.030(2) 0.025(2) 0.0033(18) 0.0035(18) 0.0019(19)
C3 0.035(3) 0.036(2) 0.028(2) 0.0046(19) -0.0015(19) 0.010(2)
C4 0.023(2) 0.047(3) 0.028(2) -0.005(2) -0.0008(18) 0.009(2)
C5 0.023(2) 0.044(3) 0.034(2) 0.000(2) 0.0013(18) -0.001(2)
C6 0.029(2) 0.034(2) 0.035(2) 0.0056(19) 0.0005(19) 0.000(2)
C7 0.016(2) 0.031(2) 0.026(2) -0.0006(18) 0.0035(17) -0.0020(18)
C8 0.040(3) 0.036(3) 0.047(3) -0.003(2) -0.008(2) 0.006(2)
C9 0.047(3) 0.035(3) 0.070(3) -0.011(3) -0.005(3) 0.003(2)
C10 0.040(3) 0.055(3) 0.058(3) -0.031(3) 0.015(3) -0.014(3)
C11 0.066(4) 0.072(4) 0.031(3) -0.018(3) 0.004(2) -0.004(3)
C12 0.065(3) 0.045(3) 0.030(2) -0.002(2) 0.003(2) -0.004(3)
C13 0.020(2) 0.028(2) 0.0211(19) 0.0023(16) 0.0002(16) 0.0008(17)
C14 0.020(2) 0.040(3) 0.035(2) 0.0009(19) 0.0065(18) 0.0014(19)
C15 0.030(2) 0.050(3) 0.023(2) 0.001(2) 0.0085(18) 0.005(2)
C16 0.033(3) 0.045(3) 0.021(2) 0.0059(19) 0.0049(18) -0.002(2)
C17 0.023(2) 0.034(2) 0.021(2) 0.0038(17) 0.0003(17) -0.0055(19)
C18 0.026(2) 0.030(2) 0.0174(19) 0.0020(16) 0.0046(17) -0.0025(18)
C19 0.024(2) 0.041(3) 0.023(2) 0.0070(19) -0.0001(17) 0.002(2)
C20 0.028(2) 0.043(3) 0.047(3) 0.017(2) 0.000(2) 0.003(2)
C21 0.033(3) 0.073(3) 0.022(2) 0.012(2) -0.0015(19) -0.003(2)
C22 0.026(2) 0.028(2) 0.020(2) 0.0022(17) -0.0015(17) -0.0001(18)
C23 0.029(2) 0.034(2) 0.024(2) 0.0034(18) -0.0059(18) -0.0006(19)
C24 0.022(2) 0.034(3) 0.039(2) 0.0006(19) -0.0004(19) -0.0028(19)
C25 0.027(2) 0.031(2) 0.025(2) 0.0021(18) 0.0016(18) -0.0024(19)
C26 0.023(2) 0.021(2) 0.0205(19) 0.0008(16) 0.0028(16) 0.0018(17)
C27 0.020(2) 0.022(2) 0.025(2) 0.0015(16) 0.0005(16) 0.0013(17)
C28 0.019(2) 0.034(2) 0.0184(19) 0.0034(17) -0.0012(16) -0.0039(18)
C29 0.029(2) 0.034(2) 0.0208(19) 0.0034(17) 0.0017(17) -0.0017(19)
C30 0.038(3) 0.032(2) 0.027(2) 0.0057(18) -0.0001(19) -0.008(2)
C31 0.026(2) 0.051(3) 0.021(2) 0.0056(19) 0.0014(18) -0.014(2)
C32 0.023(2) 0.040(3) 0.030(2) 0.0006(19) 0.0055(18) 0.0023(19)
C33 0.027(2) 0.032(2) 0.030(2) 0.0031(18) 0.0056(18) 0.000(2)
C34 0.018(2) 0.036(2) 0.022(2) -0.0001(17) 0.0068(17) -0.0018(18)
C35 0.042(3) 0.044(3) 0.029(2) -0.004(2) -0.005(2) 0.007(2)
C36 0.044(3) 0.072(4) 0.031(2) -0.014(3) -0.004(2) 0.000(3)
C37 0.040(3) 0.053(3) 0.043(3) -0.024(3) 0.011(2) -0.012(3)
C38 0.053(3) 0.037(3) 0.051(3) -0.001(2) 0.022(2) -0.003(2)
C39 0.041(3) 0.028(2) 0.029(2) -0.0013(19) 0.0025(19) 0.001(2)
C40 0.031(2) 0.031(2) 0.025(2) -0.0056(19) 0.0062(19) 0.007(2)
C41 0.031(2) 0.028(2) 0.024(2) -0.0127(18) 0.0048(18) -0.0008(19)
C42 0.034(3) 0.034(3) 0.030(2) -0.005(2) 0.004(2) -0.002(2)
C43 0.034(3) 0.041(3) 0.043(3) -0.009(2) 0.008(2) -0.013(2)
C44 0.032(3) 0.051(3) 0.040(3) -0.014(2) -0.006(2) -0.004(2)
C45 0.045(3) 0.041(3) 0.025(2) -0.005(2) -0.008(2) 0.005(2)
C46 0.039(3) 0.034(2) 0.025(2) -0.0048(19) 0.006(2) -0.004(2)

loop_
_atom_type_symbol
_atom_type_description
_atom_type_scat_dispersion_real
_atom_type_scat_dispersion_imag
_atom_type_scat_source
C C 0.0033 0.0016 'International Tables Vol C Tables 4.2.6.8 and 6.1.1.4'
H H 0.0000 0.0000 'International Tables Vol C Tables 4.2.6.8 and 6.1.1.4'
O O 0.0106 0.0060 'International Tables Vol C Tables 4.2.6.8 and 6.1.1.4'
P P 0.1023 0.0942 'International Tables Vol C Tables 4.2.6.8 and 6.1.1.4'
Br Br -0.2901 2.4595 'International Tables Vol C Tables 4.2.6.8 and 6.1.1.4'
Pd Pd -0.9988 1.0072 'International Tables Vol C Tables 4.2.6.8 and 6.1.1.4'

loop_
_geom_angle_atom_site_label_1
_geom_angle_atom_site_label_2
_geom_angle_atom_site_label_3
_geom_angle
C40 Pd1 P1 86.06(13)
C40 Pd1 C41 37.98(14)
P1 Pd1 C41 108.87(10)
C40 Pd1 P2 156.26(12)
P1 Pd1 P2 104.71(4)
C41 Pd1 P2 118.51(10)
C40 Pd1 C42 62.39(15)
P1 Pd1 C42 141.83(9)
C41 Pd1 C42 33.00(12)
P2 Pd1 C42 98.53(10)
C40 Pd1 Br1 95.95(12)
P1 Pd1 Br1 114.21(3)
C41 Pd1 Br1 111.71(10)
P2 Pd1 Br1 98.60(3)
C42 Pd1 Br1 91.28(10)
C13 P1 C1 105.12(16)
C13 P1 C7 106.54(17)
C1 P1 C7 97.03(17)
C13 P1 Pd1 107.91(12)
C1 P1 Pd1 117.00(13)
C7 P1 Pd1 121.65(12)
C34 P2 C28 102.17(16)
C34 P2 C26 105.27(17)
C28 P2 C26 101.89(16)
C34 P2 Pd1 119.01(12)
C28 P2 Pd1 118.12(13)
C26 P2 Pd1 108.44(11)
C18 O1 C27 114.7(3)
C2 C1 C6 118.9(3)
C2 C1 P1 121.0(3)
C6 C1 P1 119.7(3)
C1 C2 C3 120.1(4)
C4 C3 C2 120.0(4)
C3 C4 C5 120.3(4)
C6 C5 C4 120.0(4)
C5 C6 C1 120.8(4)
C8 C7 C12 118.3(4)
C8 C7 P1 124.9(3)
C12 C7 P1 116.6(3)
C7 C8 C9 120.6(4)
C10 C9 C8 121.2(4)
C9 C10 C11 119.2(4)
C10 C11 C12 119.6(4)
C7 C12 C11 121.1(4)
C14 C13 C18 116.5(3)
C14 C13 P1 125.4(3)
C18 C13 P1 117.1(3)
C13 C14 C15 120.2(4)
C16 C15 C14 121.0(3)
C15 C16 C17 121.0(3)
C18 C17 C16 116.2(4)
C18 C17 C19 118.6(3)
C16 C17 C19 125.2(3)
C17 C18 O1 119.1(3)
C17 C18 C13 124.9(3)
O1 C18 C13 115.9(3)
C17 C19 C21 112.5(3)
C17 C19 C22 107.2(3)
C21 C19 C22 111.6(3)
C17 C19 C20 109.0(3)
C21 C19 C20 108.6(3)
C22 C19 C20 107.8(3)
C27 C22 C23 117.0(3)
C27 C22 C19 117.7(3)
C23 C22 C19 125.2(3)
C24 C23 C22 120.4(3)
C23 C24 C25 121.7(4)
C24 C25 C26 120.0(3)
C27 C26 C25 116.7(3)
C27 C26 P2 117.8(3)
C25 C26 P2 125.1(3)
C22 C27 O1 119.7(3)
C22 C27 C26 124.0(3)
O1 C27 C26 116.3(3)
C29 C28 C33 118.6(3)
C29 C28 P2 120.0(3)
C33 C28 P2 121.3(3)
C30 C29 C28 120.1(4)
C31 C30 C29 120.5(4)
C32 C31 C30 119.4(4)
C33 C32 C31 120.5(4)
C32 C33 C28 120.9(4)
C39 C34 C35 118.5(4)
C39 C34 P2 124.2(3)
C35 C34 P2 117.3(3)
C36 C35 C34 120.6(4)
C37 C36 C35 120.9(4)
C36 C37 C38 119.2(4)
C37 C38 C39 121.1(4)
C34 C39 C38 119.8(4)
H40A C40 H40B 114(3)
H40A C40 C41 116(2)
H40B C40 C41 117(2)
H40A C40 Pd1 122(2)
H40B C40 Pd1 103.8(18)
C41 C40 Pd1 78.1(2)
C42 C41 C46 117.7(4)
C42 C41 C40 119.1(4)
C46 C41 C40 122.5(4)
C42 C41 Pd1 84.7(2)
C46 C41 Pd1 114.4(3)
C40 C41 Pd1 63.88(19)
H42A C42 C43 118(2)
H42A C42 C41 121(2)
C43 C42 C41 120.6(4)
H42A C42 Pd1 90(2)
C43 C42 Pd1 124.8(3)
C41 C42 Pd1 62.3(2)
C44 C43 C42 120.2(4)
C43 C44 C45 120.0(4)
C46 C45 C44 120.8(4)
C45 C46 C41 120.6(4)

loop_
_geom_bond_atom_site_label_1
_geom_bond_atom_site_label_2
_geom_bond_distance
Pd1 C40 2.097(4)
Pd1 P1 2.2898(11)
Pd1 C41 2.286(3)
Pd1 P2 2.3701(11)
Pd1 C42 2.571(4)
Pd1 Br1 2.7345(7)
P1 C13 1.824(3)
P1 C1 1.828(4)
P1 C7 1.829(4)
P2 C34 1.816(4)
P2 C28 1.833(4)
P2 C26 1.835(4)
O1 C18 1.394(4)
O1 C27 1.392(4)
C1 C2 1.384(5)
C1 C6 1.395(5)
C2 C3 1.397(5)
C3 C4 1.370(5)
C4 C5 1.379(5)
C5 C6 1.374(5)
C7 C8 1.365(5)
C7 C12 1.383(5)
C8 C9 1.383(6)
C9 C10 1.357(6)
C10 C11 1.380(6)
C11 C12 1.384(6)
C13 C14 1.400(5)
C13 C18 1.389(5)
C14 C15 1.393(5)
C15 C16 1.375(5)
C16 C17 1.399(5)
C17 C18 1.391(5)
C17 C19 1.520(5)
C19 C21 1.529(5)
C19 C22 1.534(5)
C19 C20 1.558(5)
C22 C27 1.393(5)
C22 C23 1.381(5)
C23 C24 1.378(5)
C24 C25 1.383(5)
C25 C26 1.391(5)
C26 C27 1.397(5)
C28 C29 1.383(5)
C28 C33 1.396(5)
C29 C30 1.391(5)
C30 C31 1.384(5)
C31 C32 1.370(5)
C32 C33 1.378(5)
C34 C39 1.381(5)
C34 C35 1.397(5)
C35 C36 1.372(6)
C36 C37 1.362(6)
C37 C38 1.374(6)
C38 C39 1.389(5)
C40 H40A 0.93(4)
C40 H40B 1.02(3)
C40 C41 1.437(5)
C41 C42 1.406(5)
C41 C46 1.418(5)
C42 H42A 0.96(3)
C42 C43 1.397(6)
C43 C44 1.368(6)
C44 C45 1.393(6)
C45 C46 1.366(5)
